data_2228145
loop_
_publ_author_name
'Ikhile, Monisola I.'
'Bala, Muhammad D.'

_publ_section_title
;
 1,3-Bis(1-adamantyl)imidazolium tetrachloridoferrate(III)
;
_journal_coeditor_code XU5064
_journal_issue 11
_journal_name_full 'Acta Crystallographica Section E'
_journal_page_first m1493
_journal_paper_doi 10.1107/S1600536810043989
_journal_volume 66
_journal_year 2010
_chemical_formula_iupac '(C23 H33 N2) [Fe Cl4]'
_chemical_formula_moiety 'C23 H33 N2 +, Cl4 Fe -'
_chemical_formula_sum 'C23 H33 Cl4 Fe N2'
_chemical_formula_weight 535.16
_chemical_name_systematic
;
1,3-bis(1-adamantyl)imidazolium tetrachloridoferrate(III)
;
_space_group_IT_number 62
_symmetry_cell_setting orthorhombic
_symmetry_space_group_name_Hall '-P 2ac 2n'
_symmetry_space_group_name_H-M 'P n m a'
_atom_sites_solution_hydrogens geom
_atom_sites_solution_primary direct
_atom_sites_solution_secondary difmap
_audit_creation_method SHELXL-97
_cell_angle_alpha 90.00
_cell_angle_beta 90.00
_cell_angle_gamma 90.00
_cell_formula_units_Z 4
_cell_length_a 15.3517(4)
_cell_length_b 9.7557(3)
_cell_length_c 16.3502(4)
_cell_measurement_reflns_used 4384
_cell_measurement_temperature 173(2)
_cell_measurement_theta_max 28.10
_cell_measurement_theta_min 2.49
_cell_volume 2448.71(12)
_computing_cell_refinement 'SAINT-Plus (Bruker, 2005)'
_computing_data_collection 'APEX2 (Bruker, 2005)'
_computing_data_reduction 'SAINT-Plus (Bruker, 2005)'
_computing_molecular_graphics 'PLATON (Spek, 2009) and ORTEP-3 (Farrugia, 1997)'
_computing_publication_material 'SHELXTL (Sheldrick, 2008)'
_computing_structure_refinement 'SHELXTL (Sheldrick, 2008)'
_computing_structure_solution 'SHELXTL (Sheldrick, 2008)'
_diffrn_ambient_temperature 173(2)
_diffrn_measured_fraction_theta_full 0.999
_diffrn_measured_fraction_theta_max 0.999
_diffrn_measurement_device_type 'Bruker APEXII CCD'
_diffrn_measurement_method '\f and \w'
_diffrn_radiation_monochromator graphite
_diffrn_radiation_source 'fine-focus sealed tube'
_diffrn_radiation_type MoK\a
_diffrn_radiation_wavelength 0.71073
_diffrn_reflns_av_R_equivalents 0.0488
_diffrn_reflns_av_sigmaI/netI 0.0349
_diffrn_reflns_limit_h_max 8
_diffrn_reflns_limit_h_min -20
_diffrn_reflns_limit_k_max 9
_diffrn_reflns_limit_k_min -12
_diffrn_reflns_limit_l_max 20
_diffrn_reflns_limit_l_min -21
_diffrn_reflns_number 14913
_diffrn_reflns_theta_full 28.00
_diffrn_reflns_theta_max 28.00
_diffrn_reflns_theta_min 1.82
_diffrn_standards_number 0
_exptl_absorpt_coefficient_mu 1.066
_exptl_absorpt_correction_T_max 0.8151
_exptl_absorpt_correction_T_min 0.7474
_exptl_absorpt_correction_type multi-scan
_exptl_absorpt_process_details '(SADABS; Sheldrick, 1996)'
_exptl_crystal_colour orange
_exptl_crystal_density_diffrn 1.452
_exptl_crystal_density_method 'not measured'
_exptl_crystal_description block
_exptl_crystal_F_000 1116
_exptl_crystal_size_max 0.29
_exptl_crystal_size_mid 0.22
_exptl_crystal_size_min 0.20
_refine_diff_density_max 0.759
_refine_diff_density_min -0.421
_refine_ls_extinction_method none
_refine_ls_goodness_of_fit_ref 1.018
_refine_ls_hydrogen_treatment constr
_refine_ls_matrix_type full
_refine_ls_number_parameters 160
_refine_ls_number_reflns 3126
_refine_ls_number_restraints 0
_refine_ls_restrained_S_all 1.018
_refine_ls_R_factor_all 0.0489
_refine_ls_R_factor_gt 0.0341
_refine_ls_shift/su_max 0.001
_refine_ls_shift/su_mean 0.000
_refine_ls_structure_factor_coef Fsqd
_refine_ls_weighting_details 'calc w=1/[\s^2^(Fo^2^)+(0.0488P)^2^] where P=(Fo^2^+2Fc^2^)/3'
_refine_ls_weighting_scheme calc
_refine_ls_wR_factor_gt 0.0830
_refine_ls_wR_factor_ref 0.0888
_reflns_number_gt 2410
_reflns_number_total 3126
_reflns_threshold_expression I>2sigma(I)
_cod_data_source_file xu5064.cif
_cod_data_source_block I
_cod_database_code 2228145
_cod_database_fobs_code 2228145

loop_
_symmetry_equiv_pos_as_xyz
'x, y, z'
'-x+1/2, -y, z+1/2'
'-x, y+1/2, -z'
'x+1/2, -y+1/2, -z+1/2'
'-x, -y, -z'
'x-1/2, y, -z-1/2'
'x, -y-1/2, z'
'-x-1/2, y-1/2, z-1/2'

loop_
_atom_site_type_symbol
_atom_site_label
_atom_site_fract_x
_atom_site_fract_y
_atom_site_fract_z
_atom_site_U_iso_or_equiv
_atom_site_adp_type
_atom_site_calc_flag
_atom_site_refinement_flags
_atom_site_occupancy
_atom_site_disorder_assembly
_atom_site_disorder_group
C C1 0.25910(14) 0.2500 0.44556(14) 0.0244(5) Uani d S 1 . .
C C2 0.32128(15) 0.2500 0.51793(15) 0.0319(6) Uani d S 1 . .
H H2A 0.3111 0.1677 0.5521 0.038 Uiso calc PR 0.50 . .
H H2B 0.3111 0.3323 0.5521 0.038 Uiso calc PR 0.50 . .
C C3 0.41569(15) 0.2500 0.48571(15) 0.0317(6) Uani d S 1 . .
H H3 0.4570 0.2500 0.5330 0.038 Uiso calc SR 1 . .
C C4 0.43059(11) 0.1222(2) 0.43410(12) 0.0367(4) Uani d . 1 . .
H H4A 0.4211 0.0393 0.4678 0.044 Uiso calc R 1 . .
H H4B 0.4914 0.1208 0.4138 0.044 Uiso calc R 1 . .
C C5 0.36751(12) 0.1227(2) 0.36191(12) 0.0385(5) Uani d . 1 . .
H H5 0.3778 0.0393 0.3276 0.046 Uiso calc R 1 . .
C C6 0.27317(11) 0.1213(2) 0.39388(11) 0.0320(4) Uani d . 1 . .
H H6A 0.2318 0.1201 0.3474 0.038 Uiso calc R 1 . .
H H6B 0.2631 0.0383 0.4274 0.038 Uiso calc R 1 . .
C C7 0.38239(17) 0.2500 0.31053(16) 0.0434(7) Uani d S 1 . .
H H7A 0.4427 0.2500 0.2891 0.052 Uiso calc SR 1 . .
H H7B 0.3419 0.2500 0.2634 0.052 Uiso calc SR 1 . .
C C8 0.14111(15) 0.2500 0.55290(14) 0.0249(5) Uani d S 1 . .
H H8 0.1788 0.2500 0.5990 0.030 Uiso calc SR 1 . .
C C9 0.09341(16) 0.2500 0.42699(16) 0.0323(6) Uani d S 1 . .
H H9 0.0922 0.2500 0.3689 0.039 Uiso calc SR 1 . .
C C10 0.02372(16) 0.2500 0.47676(15) 0.0332(6) Uani d S 1 . .
H H10 -0.0356 0.2500 0.4603 0.040 Uiso calc SR 1 . .
C C11 -0.00008(14) 0.2500 0.63217(14) 0.0239(5) Uani d S 1 . .
C C12 0.05956(15) 0.2500 0.70717(14) 0.0311(6) Uani d S 1 . .
H H12A 0.0973 0.3323 0.7064 0.037 Uiso calc PR 0.50 . .
H H12B 0.0973 0.1677 0.7064 0.037 Uiso calc PR 0.50 . .
C C13 0.00332(15) 0.2500 0.78484(15) 0.0315(6) Uani d S 1 . .
H H13 0.0419 0.2500 0.8341 0.038 Uiso calc SR 1 . .
C C14 -0.05333(13) 0.1222(2) 0.78560(11) 0.0366(4) Uani d . 1 . .
H H14A -0.0160 0.0394 0.7849 0.044 Uiso calc R 1 . .
H H14B -0.0889 0.1202 0.8361 0.044 Uiso calc R 1 . .
C C15 -0.11249(13) 0.1224(2) 0.71109(12) 0.0405(5) Uani d . 1 . .
H H15 -0.1502 0.0388 0.7121 0.049 Uiso calc R 1 . .
C C16 -0.05666(12) 0.1214(2) 0.63305(11) 0.0355(4) Uani d . 1 . .
H H16A -0.0194 0.0386 0.6320 0.043 Uiso calc R 1 . .
H H16B -0.0947 0.1198 0.5842 0.043 Uiso calc R 1 . .
C C17 -0.16995(16) 0.2500 0.71207(17) 0.0458(8) Uani d S 1 . .
H H17A -0.2087 0.2500 0.6637 0.055 Uiso calc SR 1 . .
H H17B -0.2068 0.2500 0.7618 0.055 Uiso calc SR 1 . .
N N1 0.16675(12) 0.2500 0.47532(12) 0.0253(4) Uani d S 1 . .
N N2 0.05441(12) 0.2500 0.55629(12) 0.0249(4) Uani d S 1 . .
Cl Cl1 0.63957(4) 0.2500 0.30305(4) 0.04157(19) Uani d S 1 . .
Cl Cl2 0.66517(5) 0.2500 0.52085(4) 0.04157(18) Uani d S 1 . .
Cl Cl3 0.81788(4) 0.06894(6) 0.39623(4) 0.05261(17) Uani d . 1 . .
Fe Fe1 0.73335(2) 0.2500 0.40369(2) 0.02584(11) Uani d S 1 . .

loop_
_atom_site_aniso_label
_atom_site_aniso_U_11
_atom_site_aniso_U_22
_atom_site_aniso_U_33
_atom_site_aniso_U_12
_atom_site_aniso_U_13
_atom_site_aniso_U_23
C1 0.0196(10) 0.0311(13) 0.0224(12) 0.000 -0.0027(9) 0.000
C2 0.0234(11) 0.0525(17) 0.0199(12) 0.000 -0.0030(9) 0.000
C3 0.0202(11) 0.0525(17) 0.0222(12) 0.000 -0.0034(9) 0.000
C4 0.0250(9) 0.0422(11) 0.0428(11) 0.0061(8) -0.0008(8) 0.0047(9)
C5 0.0263(9) 0.0474(12) 0.0416(11) 0.0037(8) 0.0013(8) -0.0170(9)
C6 0.0259(8) 0.0350(10) 0.0351(10) 0.0003(8) -0.0028(7) -0.0077(8)
C7 0.0273(13) 0.082(2) 0.0209(13) 0.000 0.0009(10) 0.000
C8 0.0222(11) 0.0310(13) 0.0216(12) 0.000 -0.0039(9) 0.000
C9 0.0265(12) 0.0488(17) 0.0216(12) 0.000 -0.0056(10) 0.000
C10 0.0243(12) 0.0500(17) 0.0252(13) 0.000 -0.0064(10) 0.000
C11 0.0211(11) 0.0288(13) 0.0216(12) 0.000 -0.0003(9) 0.000
C12 0.0224(11) 0.0463(16) 0.0247(13) 0.000 -0.0024(10) 0.000
C13 0.0255(12) 0.0460(16) 0.0228(12) 0.000 -0.0024(10) 0.000
C14 0.0426(10) 0.0354(10) 0.0317(10) 0.0042(9) 0.0069(8) 0.0065(8)
C15 0.0404(11) 0.0464(12) 0.0347(11) -0.0220(9) 0.0052(8) -0.0050(9)
C16 0.0387(10) 0.0364(11) 0.0314(10) -0.0119(8) 0.0010(8) -0.0062(8)
C17 0.0202(12) 0.088(3) 0.0292(15) 0.000 -0.0004(11) 0.000
N1 0.0209(9) 0.0325(11) 0.0223(10) 0.000 -0.0026(8) 0.000
N2 0.0208(9) 0.0314(11) 0.0224(10) 0.000 -0.0030(8) 0.000
Cl1 0.0333(3) 0.0635(5) 0.0279(3) 0.000 -0.0021(3) 0.000
Cl2 0.0435(4) 0.0531(4) 0.0281(3) 0.000 0.0058(3) 0.000
Cl3 0.0501(3) 0.0395(3) 0.0682(4) 0.0181(2) 0.0155(3) 0.0136(3)
Fe1 0.02563(18) 0.0251(2) 0.0268(2) 0.000 0.00083(14) 0.000

loop_
_atom_type_symbol
_atom_type_description
_atom_type_scat_dispersion_real
_atom_type_scat_dispersion_imag
_atom_type_scat_source
C C 0.0033 0.0016 'International Tables Vol C Tables 4.2.6.8 and 6.1.1.4'
H H 0.0000 0.0000 'International Tables Vol C Tables 4.2.6.8 and 6.1.1.4'
N N 0.0061 0.0033 'International Tables Vol C Tables 4.2.6.8 and 6.1.1.4'
Cl Cl 0.1484 0.1585 'International Tables Vol C Tables 4.2.6.8 and 6.1.1.4'
Fe Fe 0.3463 0.8444 'International Tables Vol C Tables 4.2.6.8 and 6.1.1.4'

loop_
_geom_angle_atom_site_label_1
_geom_angle_atom_site_label_2
_geom_angle_atom_site_label_3
_geom_angle_site_symmetry_1
_geom_angle_site_symmetry_3
_geom_angle
_geom_angle_publ_flag
N1 C1 C2 . . 109.95(19) ?
N1 C1 C6 . . 108.24(12) ?
C2 C1 C6 . . 109.97(13) ?
N1 C1 C6 . 7_565 108.24(12) ?
C2 C1 C6 . 7_565 109.97(13) ?
C6 C1 C6 . 7_565 110.4(2) ?
C1 C2 C3 . . 108.9(2) ?
C1 C2 H2A . . 109.9 ?
C3 C2 H2A . . 109.9 ?
C1 C2 H2B . . 109.9 ?
C3 C2 H2B . . 109.9 ?
H2A C2 H2B . . 108.3 ?
C4 C3 C4 . 7_565 109.9(2) ?
C4 C3 C2 . . 109.30(13) ?
C4 C3 C2 7_565 . 109.30(13) ?
C4 C3 H3 . . 109.4 ?
C4 C3 H3 7_565 . 109.4 ?
C2 C3 H3 . . 109.4 ?
C3 C4 C5 . . 109.33(16) ?
C3 C4 H4A . . 109.8 ?
C5 C4 H4A . . 109.8 ?
C3 C4 H4B . . 109.8 ?
C5 C4 H4B . . 109.8 ?
H4A C4 H4B . . 108.3 ?
C7 C5 C4 . . 109.56(17) ?
C7 C5 C6 . . 109.68(17) ?
C4 C5 C6 . . 109.52(16) ?
C7 C5 H5 . . 109.4 ?
C4 C5 H5 . . 109.4 ?
C6 C5 H5 . . 109.4 ?
C1 C6 C5 . . 108.25(16) ?
C1 C6 H6A . . 110.0 ?
C5 C6 H6A . . 110.0 ?
C1 C6 H6B . . 110.0 ?
C5 C6 H6B . . 110.0 ?
H6A C6 H6B . . 108.4 ?
C5 C7 C5 7_565 . 110.0(2) ?
C5 C7 H7A 7_565 . 109.7 ?
C5 C7 H7A . . 109.7 ?
C5 C7 H7B 7_565 . 109.7 ?
C5 C7 H7B . . 109.7 ?
H7A C7 H7B . . 108.2 ?
N1 C8 N2 . . 109.6(2) ?
N1 C8 H8 . . 125.2 ?
N2 C8 H8 . . 125.2 ?
C10 C9 N1 . . 107.7(2) ?
C10 C9 H9 . . 126.2 ?
N1 C9 H9 . . 126.2 ?
C9 C10 N2 . . 107.3(2) ?
C9 C10 H10 . . 126.3 ?
N2 C10 H10 . . 126.3 ?
N2 C11 C16 . 7_565 109.03(12) ?
N2 C11 C16 . . 109.03(12) ?
C16 C11 C16 7_565 . 110.6(2) ?
N2 C11 C12 . . 109.26(17) ?
C16 C11 C12 7_565 . 109.45(13) ?
C16 C11 C12 . . 109.45(13) ?
C11 C12 C13 . . 109.04(18) ?
C11 C12 H12A . . 109.9 ?
C13 C12 H12A . . 109.9 ?
C11 C12 H12B . . 109.9 ?
C13 C12 H12B . . 109.9 ?
H12A C12 H12B . . 108.3 ?
C14 C13 C14 . 7_565 110.2(2) ?
C14 C13 C12 . . 109.17(13) ?
C14 C13 C12 7_565 . 109.17(13) ?
C14 C13 H13 . . 109.4 ?
C14 C13 H13 7_565 . 109.4 ?
C12 C13 H13 . . 109.4 ?
C15 C14 C13 . . 109.52(16) ?
C15 C14 H14A . . 109.8 ?
C13 C14 H14A . . 109.8 ?
C15 C14 H14B . . 109.8 ?
C13 C14 H14B . . 109.8 ?
H14A C14 H14B . . 108.2 ?
C14 C15 C17 . . 109.78(17) ?
C14 C15 C16 . . 109.41(16) ?
C17 C15 C16 . . 109.65(19) ?
C14 C15 H15 . . 109.3 ?
C17 C15 H15 . . 109.3 ?
C16 C15 H15 . . 109.3 ?
C11 C16 C15 . . 108.65(15) ?
C11 C16 H16A . . 110.0 ?
C15 C16 H16A . . 110.0 ?
C11 C16 H16B . . 110.0 ?
C15 C16 H16B . . 110.0 ?
H16A C16 H16B . . 108.3 ?
C15 C17 C15 7_565 . 109.3(2) ?
C15 C17 H17A 7_565 . 109.8 ?
C15 C17 H17A . . 109.8 ?
C15 C17 H17B 7_565 . 109.8 ?
C15 C17 H17B . . 109.8 ?
H17A C17 H17B . . 108.3 ?
C8 N1 C9 . . 107.82(19) ?
C8 N1 C1 . . 126.18(19) ?
C9 N1 C1 . . 126.0(2) ?
C8 N2 C10 . . 107.5(2) ?
C8 N2 C11 . . 126.38(19) ?
C10 N2 C11 . . 126.09(19) ?
Cl2 Fe1 Cl1 . . 110.16(3) ?
Cl2 Fe1 Cl3 . 7_565 109.40(2) ?
Cl1 Fe1 Cl3 . 7_565 110.33(2) ?
Cl2 Fe1 Cl3 . . 109.40(2) ?
Cl1 Fe1 Cl3 . . 110.33(2) ?
Cl3 Fe1 Cl3 7_565 . 107.16(3) ?

loop_
_geom_bond_atom_site_label_1
_geom_bond_atom_site_label_2
_geom_bond_site_symmetry_2
_geom_bond_distance
_geom_bond_publ_flag
C1 N1 . 1.499(3) ?
C1 C2 . 1.520(3) ?
C1 C6 . 1.529(2) ?
C1 C6 7_565 1.529(2) ?
C2 C3 . 1.542(3) ?
C2 H2A . 0.9900 ?
C2 H2B . 0.9900 ?
C3 C4 . 1.522(2) ?
C3 C4 7_565 1.522(2) ?
C3 H3 . 1.0000 ?
C4 C5 . 1.527(3) ?
C4 H4A . 0.9900 ?
C4 H4B . 0.9900 ?
C5 C7 . 1.517(3) ?
C5 C6 . 1.540(2) ?
C5 H5 . 1.0000 ?
C6 H6A . 0.9900 ?
C6 H6B . 0.9900 ?
C7 C5 7_565 1.517(3) ?
C7 H7A . 0.9900 ?
C7 H7B . 0.9900 ?
C8 N1 . 1.328(3) ?
C8 N2 . 1.332(3) ?
C8 H8 . 0.9500 ?
C9 C10 . 1.344(4) ?
C9 N1 . 1.376(3) ?
C9 H9 . 0.9500 ?
C10 N2 . 1.383(3) ?
C10 H10 . 0.9500 ?
C11 N2 . 1.496(3) ?
C11 C16 7_565 1.526(2) ?
C11 C16 . 1.526(2) ?
C11 C12 . 1.530(3) ?
C12 C13 . 1.536(3) ?
C12 H12A . 0.9900 ?
C12 H12B . 0.9900 ?
C13 C14 . 1.520(2) ?
C13 C14 7_565 1.520(2) ?
C13 H13 . 1.0000 ?
C14 C15 . 1.519(3) ?
C14 H14A . 0.9900 ?
C14 H14B . 0.9900 ?
C15 C17 . 1.526(3) ?
C15 C16 . 1.537(3) ?
C15 H15 . 1.0000 ?
C16 H16A . 0.9900 ?
C16 H16B . 0.9900 ?
C17 C15 7_565 1.526(3) ?
C17 H17A . 0.9900 ?
C17 H17B . 0.9900 ?
Cl1 Fe1 . 2.1864(7) ?
Cl2 Fe1 . 2.1830(7) ?
Cl3 Fe1 . 2.1952(6) ?
Fe1 Cl3 7_565 2.1952(6) ?

loop_
_geom_torsion_atom_site_label_1
_geom_torsion_atom_site_label_2
_geom_torsion_atom_site_label_3
_geom_torsion_atom_site_label_4
_geom_torsion_site_symmetry_1
_geom_torsion_site_symmetry_2
_geom_torsion_site_symmetry_3
_geom_torsion_site_symmetry_4
_geom_torsion
_geom_torsion_publ_flag
N1 C1 C2 C3 . . . . 180.0 ?
C6 C1 C2 C3 . . . . 60.91(14) ?
C6 C1 C2 C3 7_565 . . . -60.91(14) ?
C1 C2 C3 C4 . . . . -60.16(14) ?
C1 C2 C3 C4 . . . 7_565 60.16(14) ?
C4 C3 C4 C5 7_565 . . . -59.7(2) ?
C2 C3 C4 C5 . . . . 60.3(2) ?
C3 C4 C5 C7 . . . . 59.5(2) ?
C3 C4 C5 C6 . . . . -60.9(2) ?
N1 C1 C6 C5 . . . . 178.92(16) ?
C2 C1 C6 C5 . . . . -61.0(2) ?
C6 C1 C6 C5 7_565 . . . 60.6(2) ?
C7 C5 C6 C1 . . . . -59.7(2) ?
C4 C5 C6 C1 . . . . 60.5(2) ?
C4 C5 C7 C5 . . . 7_565 -59.9(3) ?
C6 C5 C7 C5 . . . 7_565 60.4(2) ?
N1 C9 C10 N2 . . . . 0.0 ?
N2 C11 C12 C13 . . . . 180.0 ?
C16 C11 C12 C13 7_565 . . . 60.68(13) ?
C16 C11 C12 C13 . . . . -60.68(13) ?
C11 C12 C13 C14 . . . . 60.27(13) ?
C11 C12 C13 C14 . . . 7_565 -60.27(13) ?
C14 C13 C14 C15 7_565 . . . 59.3(2) ?
C12 C13 C14 C15 . . . . -60.6(2) ?
C13 C14 C15 C17 . . . . -59.4(2) ?
C13 C14 C15 C16 . . . . 61.0(2) ?
N2 C11 C16 C15 . . . . -179.91(16) ?
C16 C11 C16 C15 7_565 . . . -60.0(2) ?
C12 C11 C16 C15 . . . . 60.6(2) ?
C14 C15 C16 C11 . . . . -60.7(2) ?
C17 C15 C16 C11 . . . . 59.8(2) ?
C14 C15 C17 C15 . . . 7_565 59.7(3) ?
C16 C15 C17 C15 . . . 7_565 -60.5(3) ?
N2 C8 N1 C9 . . . . 0.0 ?
N2 C8 N1 C1 . . . . 180.0 ?
C10 C9 N1 C8 . . . . 0.0 ?
C10 C9 N1 C1 . . . . 180.0 ?
C2 C1 N1 C8 . . . . 0.0 ?
C6 C1 N1 C8 . . . . 120.14(13) ?
C6 C1 N1 C8 7_565 . . . -120.14(13) ?
C2 C1 N1 C9 . . . . 180.0 ?
C6 C1 N1 C9 . . . . -59.86(13) ?
C6 C1 N1 C9 7_565 . . . 59.86(13) ?
N1 C8 N2 C10 . . . . 0.0 ?
N1 C8 N2 C11 . . . . 180.0 ?
C9 C10 N2 C8 . . . . 0.0 ?
C9 C10 N2 C11 . . . . 180.0 ?
C16 C11 N2 C8 7_565 . . . 119.58(13) ?
C16 C11 N2 C8 . . . . -119.58(13) ?
C12 C11 N2 C8 . . . . 0.0 ?
C16 C11 N2 C10 7_565 . . . -60.42(13) ?
C16 C11 N2 C10 . . . . 60.42(13) ?
C12 C11 N2 C10 . . . . 180.0 ?
